data_2005205
loop_
_publ_author_name
'Clegg, W.'
'Scott, A. J.'
'Lesley, G.'
'Marder, T. B.'
'Norman, N. C.'

_publ_section_title
;
 The Product of Catalysed Diboration of Bis(4-methoxyphenyl)ethyne by
 Bis(pinacolato-<i>O</i>,<i>O</i>')diboron
;
_journal_issue 8
_journal_name_full 'Acta Crystallographica Section C'
_journal_page_first 1989
_journal_page_last 1991
_journal_paper_doi 10.1107/S0108270196003836
_journal_volume 52
_journal_year 1996
_chemical_formula_sum 'C28 H38 B2 O6'
_chemical_formula_weight 492.2
_chemical_name_systematic
;
 ?
;
_space_group_IT_number 43
_symmetry_cell_setting orthorhombic
_symmetry_space_group_name_Hall 'F 2 -2d'
_symmetry_space_group_name_H-M 'F d d 2'
_audit_creation_method SHELXL
_cell_angle_alpha 90
_cell_angle_beta 90
_cell_angle_gamma 90
_cell_formula_units_Z 16
_cell_length_a 20.733(2)
_cell_length_b 35.970(3)
_cell_length_c 14.660(1)
_cell_measurement_reflns_used 12021
_cell_measurement_temperature 160(2)
_cell_measurement_theta_max 28.30
_cell_measurement_theta_min 2.04
_cell_volume 10932.9(16)
_computing_cell_refinement 'local programs'
_computing_data_collection 'SMART (Siemens, 1995)'
_computing_data_reduction 'SAINT (Siemens, 1995)'
_computing_molecular_graphics SHELXTL
_computing_publication_material 'SHELXTL and local programs'
_computing_structure_refinement SHELXTL
_computing_structure_solution 'SHELXTL (Sheldrick, 1994)'
_diffrn_ambient_temperature 160(2)
_diffrn_measurement_device 'Siemens SMART CCD diffractometer'
_diffrn_measurement_method 'Sets of exposures each taken over 0.3\% \w rotation'
_diffrn_radiation_monochromator graphite
_diffrn_radiation_source 'fine-focus sealed tube'
_diffrn_radiation_type MoK\a
_diffrn_radiation_wavelength 0.71073
_diffrn_reflns_av_R_equivalents 0.0237
_diffrn_reflns_av_sigmaI/netI 0.0243
_diffrn_reflns_limit_h_max 27
_diffrn_reflns_limit_h_min -11
_diffrn_reflns_limit_k_max 47
_diffrn_reflns_limit_k_min -48
_diffrn_reflns_limit_l_max 19
_diffrn_reflns_limit_l_min -19
_diffrn_reflns_number 16566
_diffrn_reflns_theta_max 28.47
_diffrn_reflns_theta_min 1.79
_diffrn_standards_decay_% 0
_diffrn_standards_number 0
_exptl_absorpt_coefficient_mu 0.081
_exptl_absorpt_correction_type none
_exptl_crystal_colour Colourless
_exptl_crystal_density_diffrn 1.196
_exptl_crystal_density_method 'not measured'
_exptl_crystal_description Block
_exptl_crystal_F_000 4224
_exptl_crystal_size_max 0.81
_exptl_crystal_size_mid 0.34
_exptl_crystal_size_min 0.30
_refine_diff_density_max 0.192
_refine_diff_density_min -0.142
_refine_ls_extinction_coef 0.00034(3)
_refine_ls_extinction_method 'SHELXL93 (Sheldrick, 1993)'
_refine_ls_goodness_of_fit_all 1.051
_refine_ls_goodness_of_fit_obs 1.036
_refine_ls_hydrogen_treatment 'H atoms riding (see text)'
_refine_ls_matrix_type full
_refine_ls_number_parameters 336
_refine_ls_number_reflns 6166
_refine_ls_number_restraints 1
_refine_ls_restrained_S_all 1.056
_refine_ls_restrained_S_obs 1.036
_refine_ls_R_factor_all 0.0353
_refine_ls_R_factor_obs 0.0304
_refine_ls_shift/esd_max 0.001
_refine_ls_shift/esd_mean 0.000
_refine_ls_structure_factor_coef Fsqd
_refine_ls_weighting_details 'w = 1/[\s^2^(Fo^2^)+(0.0344P)^2^+7.6635P] where P=(Fo^2^+2Fc^2^)/3'
_refine_ls_weighting_scheme calc
_refine_ls_wR_factor_all 0.0771
_refine_ls_wR_factor_obs 0.0726
_reflns_number_observed 5710
_reflns_number_total 6168
_reflns_observed_criterion >2\s(I)
_cod_data_source_file ab1368.cif
_cod_data_source_block 1
_cod_depositor_comments
;
The following automatic conversions were performed:

'_refine_ls_weighting_scheme' value 'calc w =
1/[\s^2^(Fo^2^)+(0.0344P)^2^+7.6635P] where P=(Fo^2^+2Fc^2^)/3' was
changed to 'calc'. New tag '_refine_ls_weighting_details' was
created. The value of the new tag was set to 'w =
1/[\s^2^(Fo^2^)+(0.0344P)^2^+7.6635P] where P=(Fo^2^+2Fc^2^)/3'.

Automatic conversion script
Id: cif_fix_values 3143 2015-03-26 13:38:13Z robertas 
;
_cod_original_cell_volume 10932.6(14)
_cod_database_code 2005205

loop_
_symmetry_equiv_pos_as_xyz
'x, y, z'
'-x, -y, z'
'x+1/4, -y+1/4, z+1/4'
'-x+1/4, y+1/4, z+1/4'
'x, y+1/2, z+1/2'
'-x, -y+1/2, z+1/2'
'x+1/4, -y+3/4, z+3/4'
'-x+1/4, y+3/4, z+3/4'
'x+1/2, y, z+1/2'
'-x+1/2, -y, z+1/2'
'x+3/4, -y+1/4, z+3/4'
'-x+3/4, y+1/4, z+3/4'
'x+1/2, y+1/2, z'
'-x+1/2, -y+1/2, z'
'x+3/4, -y+3/4, z+1/4'
'-x+3/4, y+3/4, z+1/4'

loop_
_atom_site_aniso_label
_atom_site_aniso_U_11
_atom_site_aniso_U_22
_atom_site_aniso_U_33
_atom_site_aniso_U_12
_atom_site_aniso_U_13
_atom_site_aniso_U_23
C1 0.0212(6) 0.0191(6) 0.0225(6) 0.0015(4) -0.0019(5) -0.0001(5)
C2 0.0210(6) 0.0195(5) 0.0231(6) 0.0009(5) -0.0011(5) 0.0015(5)
B1 0.0178(6) 0.0208(6) 0.0252(6) 0.0035(5) -0.0011(5) 0.0001(5)
O1 0.0292(5) 0.0282(5) 0.0233(4) -0.0081(4) 0.0008(4) 0.0000(4)
O2 0.0347(5) 0.0223(4) 0.0234(4) -0.0081(4) -0.0014(4) 0.0004(4)
C11 0.0279(7) 0.0261(6) 0.0268(6) -0.0077(5) 0.0002(5) 0.0001(5)
C12 0.0295(7) 0.0191(6) 0.0277(6) -0.0043(5) -0.0028(5) 0.0026(5)
C13 0.0276(7) 0.0451(9) 0.0474(9) -0.0106(6) -0.0081(7) 0.0128(7)
C14 0.0567(11) 0.0378(8) 0.0447(9) -0.0188(8) 0.0069(8) -0.0150(7)
C15 0.0383(8) 0.0323(8) 0.0630(11) 0.0020(6) -0.0099(8) 0.0174(7)
C16 0.0478(9) 0.0310(7) 0.0293(7) -0.0123(6) 0.0055(6) 0.0027(6)
B2 0.0210(7) 0.0240(7) 0.0232(6) 0.0011(5) 0.0002(5) -0.0006(5)
O3 0.0312(5) 0.0235(4) 0.0328(5) 0.0081(4) 0.0101(4) 0.0059(4)
O4 0.0229(4) 0.0212(4) 0.0286(4) 0.0036(3) 0.0042(4) 0.0010(4)
C21 0.0276(6) 0.0231(6) 0.0312(7) 0.0081(5) 0.0054(5) 0.0020(5)
C22 0.0249(6) 0.0229(6) 0.0269(6) 0.0063(5) 0.0015(5) -0.0006(5)
C23 0.0487(9) 0.0354(8) 0.0368(8) 0.0158(7) 0.0161(7) 0.0035(6)
C24 0.0252(7) 0.0420(8) 0.0516(9) 0.0002(6) 0.0034(7) -0.0011(7)
C25 0.0395(8) 0.0310(7) 0.0388(8) 0.0042(6) -0.0067(7) -0.0070(6)
C26 0.0337(7) 0.0296(7) 0.0331(7) 0.0102(6) 0.0012(6) 0.0058(6)
C31 0.0221(6) 0.0202(6) 0.0212(6) 0.0012(4) 0.0020(5) -0.0012(5)
C32 0.0206(6) 0.0256(6) 0.0302(6) 0.0033(5) -0.0007(5) 0.0021(5)
C33 0.0206(6) 0.0289(7) 0.0370(7) -0.0029(5) -0.0003(5) 0.0009(6)
C34 0.0284(6) 0.0229(6) 0.0300(7) -0.0035(5) -0.0014(5) 0.0027(5)
C35 0.0271(6) 0.0235(6) 0.0289(7) 0.0013(5) -0.0066(5) 0.0050(5)
C36 0.0209(6) 0.0230(6) 0.0265(6) -0.0009(5) -0.0017(5) -0.0002(5)
O5 0.0368(6) 0.0301(5) 0.0577(7) -0.0108(4) -0.0125(5) 0.0170(5)
C37 0.0538(10) 0.0410(9) 0.0751(13) -0.0173(8) -0.0212(10) 0.0333(9)
C41 0.0209(6) 0.0204(6) 0.0213(6) 0.0014(5) 0.0011(5) 0.0017(5)
C42 0.0196(6) 0.0256(6) 0.0292(6) 0.0003(5) -0.0025(5) 0.0002(5)
C43 0.0288(6) 0.0217(6) 0.0269(6) 0.0002(5) -0.0030(5) -0.0050(5)
C44 0.0267(6) 0.0254(6) 0.0286(6) 0.0058(5) -0.0005(5) -0.0040(5)
C45 0.0192(6) 0.0334(7) 0.0422(8) 0.0037(5) -0.0048(6) -0.0097(6)
C46 0.0233(6) 0.0256(6) 0.0311(7) 0.0004(5) -0.0028(5) -0.0050(5)
O6 0.0308(5) 0.0382(6) 0.0485(6) 0.0123(4) -0.0049(5) -0.0197(5)
C47 0.0460(9) 0.0424(9) 0.0474(9) 0.0135(7) -0.0046(8) -0.0210(7)

loop_
_atom_site_label
_atom_site_occupancy
_atom_site_fract_x
_atom_site_fract_y
_atom_site_fract_z
_atom_site_U_iso_or_equiv
_atom_site_thermal_displace_type
_atom_site_calc_flag
_atom_site_refinement_flags
_atom_site_type_symbol
C1 1 .25799(6) .07871(3) -0.10279(8) .0210(2) Uani d . C
C2 1 .20038(6) .07264(3) -.06136(8) .0212(2) Uani d . C
B1 1 .28810(7) .11852(4) -0.1192(1) .0213(3) Uani d . B
O1 1 .30919(5) .14082(3) -.04992(6) .0269(2) Uani d . O
O2 1 .30465(5) .13137(2) -0.20404(6) .0268(2) Uani d . O
C11 1 .35269(6) .16810(4) -.09075(9) .0269(3) Uani d . C
C12 1 .32948(7) .16908(3) -0.19182(9) .0255(3) Uani d . C
C13 1 .42054(7) .15260(5) -.0792(1) .0401(4) Uani d . C
H13A 1 .45215(7) .1718(1) -.0950(8) .06 Uiso calc R H
H13B 1 .4263(2) .1311(2) -0.1194(6) .06 Uiso calc R H
H13C 1 .4269(2) .1449(3) -.0157(2) .06 Uiso calc R H
C14 1 .34686(9) .20470(5) -.0403(1) .0464(4) Uani d . C
H14A 1 .3725(5) .2237(1) -.0716(5) .07 Uiso calc R H
H14B 1 .3627(6) .2017(1) .0222(3) .07 Uiso calc R H
H14C 1 .3016(1) .2124(2) -.0388(8) .07 Uiso calc R H
C15 1 .27330(8) .19513(4) -0.2080(1) .0445(4) Uani d . C
H15A 1 .2879(2) .22091(4) -0.2018(9) .067 Uiso calc R H
H15B 1 .2394(3) .1901(3) -0.1631(6) .067 Uiso calc R H
H15C 1 .2562(4) .1912(3) -0.2696(4) .067 Uiso calc R H
C16 1 .38253(8) .17645(4) -0.2609(1) .0360(3) Uani d . C
H16A 1 .4007(4) .2012(1) -0.2504(5) .054 Uiso calc R H
H16B 1 .3646(1) .1752(3) -0.3227(1) .054 Uiso calc R H
H16C 1 .4165(3) .1577(2) -0.2541(5) .054 Uiso calc R H
B2 1 .15542(7) .10643(4) -.0399(1) .0227(3) Uani d . B
O3 1 .10612(4) .10541(3) .02182(7) .0292(2) Uani d . O
O4 1 .16052(4) .13983(2) -.08443(6) .0242(2) Uani d . O
C21 1 .06683(6) .13862(4) .00625(9) .0273(3) Uani d . C
C22 1 .11614(6) .16554(3) -.03893(9) .0249(3) Uani d . C
C23 1 .04023(9) .15157(4) .0975(1) .0403(4) Uani d . C
H23A 1 .0102(5) .1329(2) .1212(4) .06 Uiso calc R H
H23B 1 .0175(5) .1752(2) .0894(2) .06 Uiso calc R H
H23C 1 .0758(1) .1549(3) .1407(3) .06 Uiso calc R H
C24 1 .01247(7) .12697(5) -.0574(1) .0396(3) Uani d . C
H24A 1 -.0163(3) .1482(1) -.0680(7) .059 Uiso calc R H
H24B 1 -.0120(4) .1066(2) -.0295(4) .059 Uiso calc R H
H24C 1 .03066(8) .1186(3) -0.1156(3) .059 Uiso calc R H
C25 1 .15524(7) .18792(4) .0295(1) .0364(3) Uani d . C
H25A 1 .1274(2) .2064(2) .0588(6) .055 Uiso calc R H
H25B 1 .1907(3) .2006(3) -.0020(2) .055 Uiso calc R H
H25C 1 .1729(5) .17119(6) .0760(5) .055 Uiso calc R H
C26 1 .08753(7) .19101(4) -0.1111(1) .0321(3) Uani d . C
H26A 1 .0543(4) .2067(2) -.0834(2) .048 Uiso calc R H
H26B 1 .0683(5) .17598(4) -0.1598(4) .048 Uiso calc R H
H26C 1 .1216(1) .2067(2) -0.1367(6) .048 Uiso calc R H
C31 1 .17688(6) .03507(3) -.03290(8) .0212(2) Uani d . C
C32 1 .11197(6) .02481(4) -.0431(1) .0255(3) Uani d . C
H32 1 .08274(6) .04172(4) -.0708(1) .031 Uiso calc R H
C33 1 .08971(6) -.00924(4) -.0139(1) .0288(3) Uani d . C
H33 1 .04586(6) -.01582(4) -.0235(1) .035 Uiso calc R H
C34 1 .13082(7) -.03400(4) .0295(1) .0271(3) Uani d . C
C35 1 .19509(6) -.02450(4) .04159(9) .0265(3) Uani d . C
H35 1 .22370(6) -.04115(4) .07146(9) .032 Uiso calc R H
C36 1 .21731(6) .00950(3) .00971(9) .0235(2) Uani d . C
H36 1 .26160(6) .01553(3) .01722(9) .028 Uiso calc R H
O5 1 .10389(5) -.06676(3) .05717(8) .0415(3) Uani d . O
C37 1 .1409(1) -.08933(5) .1177(2) .0566(5) Uani d . C
H37A 1 .1148(3) -0.1104(2) .1381(9) .085 Uiso calc R H
H37B 1 .1541(6) -.0745(1) .1706(5) .085 Uiso calc R H
H37C 1 .1793(4) -.0985(3) .0858(3) .085 Uiso calc R H
C41 1 .30160(6) .04844(3) -0.13587(8) .0209(2) Uani d . C
C42 1 .28013(6) .01981(4) -0.19211(9) .0248(3) Uani d . C
H42 1 .23568(6) .01861(4) -0.20755(9) .03 Uiso calc R H
C43 1 .32174(6) -.00708(4) -0.22633(9) .0258(3) Uani d . C
H43 1 .30592(6) -.02622(4) -0.26497(9) .031 Uiso calc R H
C44 1 .38664(6) -.00566(4) -0.20345(9) .0269(3) Uani d . C
C45 1 .40923(6) .02274(4) -0.1478(1) .0316(3) Uani d . C
H45 1 .45364(6) .02376(4) -0.1320(1) .038 Uiso calc R H
C46 1 .36743(6) .04945(4) -0.11542(9) .0267(3) Uani d . C
H46 1 .38372(6) .06898(4) -.07836(9) .032 Uiso calc R H
O6 1 .43204(5) -.03093(3) -0.23116(8) .0392(3) Uani d . O
C47 1 .41408(9) -.05695(5) -0.2997(1) .0453(4) Uani d . C
H47A 1 .3826(5) -.0745(2) -0.2745(3) .068 Uiso calc R H
H47B 1 .4524(1) -.0705(3) -0.3202(7) .068 Uiso calc R H
H47C 1 .3949(6) -.04373(6) -0.3514(4) .068 Uiso calc R H

loop_
_atom_type_symbol
_atom_type_description
_atom_type_scat_dispersion_real
_atom_type_scat_dispersion_imag
_atom_type_scat_source
C C 0.0033 0.0016 'International Tables Vol C Tables 4.2.6.8 and 6.1.1.4'
H H 0.0000 0.0000 'International Tables Vol C Tables 4.2.6.8 and 6.1.1.4'
B B 0.0013 0.0007 'International Tables Vol C Tables 4.2.6.8 and 6.1.1.4'
O O 0.0106 0.0060 'International Tables Vol C Tables 4.2.6.8 and 6.1.1.4'

loop_
_geom_angle_atom_site_label_1
_geom_angle_atom_site_label_2
_geom_angle_atom_site_label_3
_geom_angle
_geom_angle_publ_flag
C2 C1 C41 124.04(11) yes
C2 C1 B1 124.15(11) yes
C41 C1 B1 111.79(10) yes
C1 C2 C31 123.82(11) yes
C1 C2 B2 119.30(11) yes
C31 C2 B2 116.87(10) yes
O1 B1 O2 113.35(11) yes
O1 B1 C1 123.03(11) yes
O2 B1 C1 122.88(11) yes
B1 O1 C11 106.70(10) yes
B1 O2 C12 106.86(10) yes
O1 C11 C14 109.54(11) ?
O1 C11 C13 106.18(11) ?
C14 C11 C13 109.71(13) ?
O1 C11 C12 102.37(9) ?
C14 C11 C12 114.84(13) ?
C13 C11 C12 113.56(12) ?
O2 C12 C15 106.51(11) ?
O2 C12 C16 109.59(11) ?
C15 C12 C16 110.19(12) ?
O2 C12 C11 101.79(10) ?
C15 C12 C11 113.61(12) ?
C16 C12 C11 114.47(11) ?
O3 B2 O4 113.38(11) yes
O3 B2 C2 123.94(11) yes
O4 B2 C2 122.64(11) yes
B2 O3 C21 106.92(10) yes
B2 O4 C22 106.74(10) yes
O3 C21 C23 108.35(11) ?
O3 C21 C24 106.43(11) ?
C23 C21 C24 110.81(12) ?
O3 C21 C22 102.05(10) ?
C23 C21 C22 114.98(12) ?
C24 C21 C22 113.37(12) ?
O4 C22 C26 107.97(11) ?
O4 C22 C25 107.45(10) ?
C26 C22 C25 110.40(11) ?
O4 C22 C21 102.33(9) ?
C26 C22 C21 114.52(11) ?
C25 C22 C21 113.49(12) ?
C36 C31 C32 116.84(11) ?
C36 C31 C2 121.72(11) ?
C32 C31 C2 121.33(11) ?
C33 C32 C31 121.46(12) ?
C32 C33 C34 120.52(12) ?
O5 C34 C35 124.57(12) ?
O5 C34 C33 116.04(12) ?
C35 C34 C33 119.39(12) ?
C34 C35 C36 119.54(12) ?
C35 C36 C31 122.22(12) ?
C34 O5 C37 117.10(11) ?
C42 C41 C46 117.28(11) ?
C42 C41 C1 122.49(11) ?
C46 C41 C1 120.11(11) ?
C43 C42 C41 122.02(12) ?
C44 C43 C42 119.28(12) ?
O6 C44 C43 124.76(12) ?
O6 C44 C45 115.50(12) ?
C43 C44 C45 119.74(12) ?
C46 C45 C44 120.20(12) ?
C45 C46 C41 121.47(12) ?
C44 O6 C47 117.78(11) ?

loop_
_geom_bond_atom_site_label_1
_geom_bond_atom_site_label_2
_geom_bond_distance
_geom_bond_publ_flag
C1 C2 1.358(2) yes
C1 C41 1.496(2) yes
C1 B1 1.580(2) yes
C2 C31 1.496(2) yes
C2 B2 1.564(2) yes
B1 O1 1.366(2) yes
B1 O2 1.370(2) yes
O1 C11 1.4611(15) ?
O2 C12 1.4619(15) ?
C11 C14 1.515(2) ?
C11 C13 1.523(2) ?
C11 C12 1.558(2) ?
C12 C15 1.513(2) ?
C12 C16 1.518(2) ?
B2 O3 1.366(2) yes
B2 O4 1.371(2) yes
O3 C21 1.4640(15) ?
O4 C22 1.4653(15) ?
C21 C23 1.520(2) ?
C21 C24 1.522(2) ?
C21 C22 1.556(2) ?
C22 C26 1.520(2) ?
C22 C25 1.521(2) ?
C31 C36 1.392(2) ?
C31 C32 1.404(2) ?
C32 C33 1.377(2) ?
C33 C34 1.387(2) ?
C34 O5 1.366(2) ?
C34 C35 1.387(2) ?
C35 C36 1.388(2) ?
O5 C37 1.426(2) ?
C41 C42 1.392(2) ?
C41 C46 1.398(2) ?
C42 C43 1.390(2) ?
C43 C44 1.388(2) ?
C44 O6 1.370(2) ?
C44 C45 1.389(2) ?
C45 C46 1.378(2) ?
O6 C47 1.422(2) ?

loop_
_cod_related_entry_id
_cod_related_entry_database
_cod_related_entry_code
1 ChemSpider 21186810
